data_7154981
loop_
_publ_author_name
'Cornaggia, Claudio'
'Gundala, Sivaji'
'Manoni, Francesco'
'Gopalasetty, Nagaraju'
'Connon, Stephen J.'

_publ_section_title
;
 Catalytic formal cycloadditions between anhydrides and ketones: excellent
 enantio and diastereocontrol, controllable decarboxylation and the
 formation of adjacent quaternary stereocentres.
;
_journal_issue 11
_journal_name_full 'Organic &amp; biomolecular chemistry'
_journal_page_first 3040
_journal_page_last 3046
_journal_paper_doi 10.1039/c6ob00089d
_journal_volume 14
_journal_year 2016
_chemical_formula_sum 'C26 H20 N2 O7'
_chemical_formula_weight 472.44
_chemical_name_systematic
'(2 R ,3 S )-Methyl 1'-benzyl-3-(4-nitrophenyl)-2',5-dioxo-4,5 -dihydro-3H-spiro[furan-2,3'- indoline]-3-carboxylate'
_space_group_IT_number 4
_symmetry_space_group_name_Hall 'P 2yb'
_symmetry_space_group_name_H-M 'P 1 21 1'
_atom_sites_solution_hydrogens geom
_atom_sites_solution_primary direct
_atom_sites_solution_secondary difmap
_audit_creation_method SHELXL-97
_audit_update_record
;
2016-01-12 deposited with the CCDC.
2016-02-18 downloaded from the CCDC.
;
_cell_angle_alpha 90.00
_cell_angle_beta 107.114(2)
_cell_angle_gamma 90.00
_cell_formula_units_Z 2
_cell_length_a 8.2334(4)
_cell_length_b 12.8730(6)
_cell_length_c 11.1784(5)
_cell_measurement_temperature 293(2)
_cell_volume 1132.32(9)
_computing_structure_refinement 'SHELXL-97 (Sheldrick, 2008)'
_computing_structure_solution 'SHELXS-97 (Sheldrick, 2008)'
_diffrn_ambient_temperature 293(2)
_diffrn_measured_fraction_theta_full 0.964
_diffrn_measured_fraction_theta_max 0.964
_diffrn_radiation_monochromator graphite
_diffrn_radiation_source 'fine-focus sealed tube'
_diffrn_radiation_type CuK\a
_diffrn_radiation_wavelength 1.54178
_diffrn_reflns_av_R_equivalents 0.0372
_diffrn_reflns_av_sigmaI/netI 0.0571
_diffrn_reflns_limit_h_max 8
_diffrn_reflns_limit_h_min -9
_diffrn_reflns_limit_k_max 13
_diffrn_reflns_limit_k_min -14
_diffrn_reflns_limit_l_max 11
_diffrn_reflns_limit_l_min -13
_diffrn_reflns_number 5726
_diffrn_reflns_theta_full 66.21
_diffrn_reflns_theta_max 66.21
_diffrn_reflns_theta_min 4.14
_exptl_absorpt_coefficient_mu 0.852
_exptl_crystal_density_diffrn 1.386
_exptl_crystal_density_method 'not measured'
_exptl_crystal_F_000 492
_refine_diff_density_max 0.174
_refine_diff_density_min -0.286
_refine_diff_density_rms 0.056
_refine_ls_abs_structure_details 'Flack H D (1983), Acta Cryst. A39, 876-881'
_refine_ls_abs_structure_Flack 0.01(12)
_refine_ls_extinction_method none
_refine_ls_goodness_of_fit_ref 1.899
_refine_ls_hydrogen_treatment mixed
_refine_ls_matrix_type full
_refine_ls_number_parameters 317
_refine_ls_number_reflns 3094
_refine_ls_number_restraints 1
_refine_ls_restrained_S_all 1.899
_refine_ls_R_factor_all 0.0544
_refine_ls_R_factor_gt 0.0376
_refine_ls_shift/su_max 0.001
_refine_ls_shift/su_mean 0.000
_refine_ls_structure_factor_coef Fsqd
_refine_ls_weighting_details 'calc w=1/[\s^2^(Fo^2^)+(0.0100P)^2^+0.0000P] where P=(Fo^2^+2Fc^2^)/3'
_refine_ls_weighting_scheme calc
_refine_ls_wR_factor_gt 0.0644
_refine_ls_wR_factor_ref 0.0653
_reflns_number_gt 2671
_reflns_number_total 3094
_reflns_threshold_expression >2sigma(I)
_cod_data_source_file c6ob00089d2.cif
_cod_data_source_block cu_cc195_0m
_cod_depositor_comments 'Adding full bibliography for 7154979--7154981.cif.'
_cod_database_code 7154981

loop_
_symmetry_equiv_pos_as_xyz
'x, y, z'
'-x, y+1/2, -z'

loop_
_atom_site_label
_atom_site_type_symbol
_atom_site_fract_x
_atom_site_fract_y
_atom_site_fract_z
_atom_site_U_iso_or_equiv
_atom_site_adp_type
_atom_site_occupancy
_atom_site_symmetry_multiplicity
_atom_site_calc_flag
_atom_site_refinement_flags
O1 O 0.55457(17) 0.35241(11) 0.40499(10) 0.0311(4) Uani 1 1 d .
O2 O 0.5367(2) 0.45204(12) 0.55602(10) 0.0407(4) Uani 1 1 d .
O3 O 1.00515(15) 0.78703(12) 0.29624(10) 0.0302(4) Uani 1 1 d .
O4 O 0.43987(15) 0.90143(11) -0.00447(10) 0.0265(3) Uani 1 1 d .
O5 O 0.33597(14) 0.74850(10) 0.03443(10) 0.0232(3) Uani 1 1 d .
O6 O 0.77685(19) 1.05114(12) 0.14837(13) 0.0393(4) Uani 1 1 d .
O7 O 0.80187(14) 0.89306(10) 0.07260(10) 0.0237(3) Uani 1 1 d .
N2 N 0.55206(19) 0.43857(13) 0.45149(12) 0.0258(4) Uani 1 1 d .
N3 N 0.98134(18) 0.65902(14) 0.14844(13) 0.0230(4) Uani 1 1 d .
C1 C 1.0448(2) 0.34007(18) 0.42217(16) 0.0342(6) Uani 1 1 d .
H1 H 1.0247 0.2837 0.4679 0.041 Uiso 1 1 calc R
C2 C 1.1192(2) 0.32541(17) 0.32814(15) 0.0313(6) Uani 1 1 d .
H2 H 1.1503 0.2590 0.3105 0.038 Uiso 1 1 calc R
C3 C 1.1478(2) 0.40960(17) 0.25964(15) 0.0262(5) Uani 1 1 d .
H3 H 1.1977 0.3990 0.1960 0.031 Uiso 1 1 calc R
C4 C 1.1029(2) 0.50955(16) 0.28466(14) 0.0229(5) Uani 1 1 d .
C5 C 1.0294(2) 0.52344(17) 0.38057(15) 0.0322(6) Uani 1 1 d .
H5 H 0.9998 0.5899 0.3993 0.039 Uiso 1 1 calc R
C6 C 1.0000(3) 0.4397(2) 0.44834(17) 0.0365(6) Uani 1 1 d .
H6 H 0.9499 0.4500 0.5119 0.044 Uiso 1 1 calc R
C7 C 0.57255(19) 0.51634(15) 0.25567(13) 0.0200(5) Uani 1 1 d .
H7 H 0.5660 0.4501 0.2214 0.024 Uiso 1 1 calc R
C8 C 0.5692(2) 0.53045(15) 0.37780(13) 0.0199(5) Uani 1 1 d .
C9 C 0.5792(2) 0.62743(15) 0.43060(13) 0.0250(5) Uani 1 1 d .
H9 H 0.5756 0.6353 0.5125 0.030 Uiso 1 1 calc R
C10 C 0.5949(2) 0.71339(16) 0.36042(15) 0.0240(5) Uani 1 1 d .
H10 H 0.6017 0.7793 0.3956 0.029 Uiso 1 1 calc R
C11 C 0.6005(2) 0.70227(14) 0.23745(13) 0.0176(4) Uani 1 1 d .
C12 C 0.5857(2) 0.60227(15) 0.18613(13) 0.0203(4) Uani 1 1 d .
H12 H 0.5848 0.5938 0.1033 0.024 Uiso 1 1 calc R
C13 C 0.7461(2) 0.71399(15) -0.00778(14) 0.0202(4) Uani 1 1 d .
C14 C 0.8700(2) 0.63826(15) 0.02656(14) 0.0203(4) Uani 1 1 d .
C15 C 0.8800(2) 0.55640(16) -0.05080(16) 0.0250(5) Uani 1 1 d .
H15 H 0.9640 0.5059 -0.0261 0.030 Uiso 1 1 calc R
C16 C 0.7578(2) 0.55317(17) -0.16792(15) 0.0285(5) Uani 1 1 d .
H16 H 0.7612 0.4997 -0.2231 0.034 Uiso 1 1 calc R
C17 C 0.6319(2) 0.62789(16) -0.20357(14) 0.0265(5) Uani 1 1 d .
H17 H 0.5513 0.6234 -0.2817 0.032 Uiso 1 1 calc R
C18 C 0.6247(2) 0.70942(16) -0.12404(14) 0.0234(5) Uani 1 1 d .
H18 H 0.5404 0.7598 -0.1481 0.028 Uiso 1 1 calc R
C19 C 0.4545(2) 0.82196(15) 0.05406(14) 0.0201(5) Uani 1 1 d .
C20 C 1.1358(2) 0.60102(16) 0.21069(16) 0.0278(5) Uani 1 1 d .
H20A H 1.2163 0.6474 0.2665 0.033 Uiso 1 1 calc R
H20B H 1.1870 0.5764 0.1482 0.033 Uiso 1 1 calc R
C21 C 0.9322(2) 0.74589(16) 0.19682(14) 0.0214(5) Uani 1 1 d .
C22 C 0.1834(2) 0.77275(16) -0.06704(14) 0.0278(5) Uani 1 1 d .
H22A H 0.2138 0.7866 -0.1421 0.042 Uiso 1 1 calc R
H22B H 0.1292 0.8329 -0.0452 0.042 Uiso 1 1 calc R
H22C H 0.1067 0.7148 -0.0807 0.042 Uiso 1 1 calc R
C23 C 0.6178(2) 0.79647(14) 0.16074(13) 0.0190(5) Uani 1 1 d .
C24 C 0.7670(2) 0.78742(15) 0.10107(13) 0.0191(4) Uani 1 1 d .
C25 C 0.7503(2) 0.95968(16) 0.15135(16) 0.0271(5) Uani 1 1 d .
C26 C 0.6672(2) 0.89997(15) 0.23213(13) 0.0214(4) Uani 1 1 d .
H26A H 0.5676 0.9361 0.2403 0.026 Uiso 1 1 calc R
H26B H 0.7455 0.8884 0.3148 0.026 Uiso 1 1 calc R

loop_
_atom_site_aniso_label
_atom_site_aniso_U_11
_atom_site_aniso_U_22
_atom_site_aniso_U_33
_atom_site_aniso_U_23
_atom_site_aniso_U_13
_atom_site_aniso_U_12
O1 0.0421(8) 0.0225(8) 0.0287(5) 0.0024(6) 0.0105(6) -0.0018(8)
O2 0.0680(10) 0.0354(9) 0.0210(5) 0.0011(6) 0.0167(6) -0.0129(8)
O3 0.0238(6) 0.0330(9) 0.0301(6) -0.0070(6) 0.0024(6) -0.0012(7)
O4 0.0291(6) 0.0204(8) 0.0282(5) 0.0096(6) 0.0056(5) 0.0017(7)
O5 0.0207(6) 0.0198(8) 0.0258(5) 0.0039(5) 0.0017(5) -0.0020(6)
O6 0.0491(9) 0.0170(9) 0.0616(8) -0.0034(7) 0.0316(7) -0.0067(8)
O7 0.0263(6) 0.0165(8) 0.0324(6) 0.0008(5) 0.0150(5) -0.0013(6)
N2 0.0301(8) 0.0252(10) 0.0197(6) 0.0025(7) 0.0036(6) -0.0063(9)
N3 0.0186(7) 0.0249(9) 0.0259(6) -0.0009(7) 0.0074(6) 0.0025(8)
C1 0.0258(9) 0.0419(15) 0.0310(9) 0.0135(10) 0.0022(8) 0.0021(11)
C2 0.0301(10) 0.0284(12) 0.0292(8) 0.0018(8) -0.0008(8) 0.0024(10)
C3 0.0228(8) 0.0324(12) 0.0220(7) -0.0014(8) 0.0044(7) -0.0017(10)
C4 0.0178(7) 0.0278(12) 0.0224(7) 0.0000(8) 0.0047(7) 0.0035(9)
C5 0.0336(9) 0.0315(13) 0.0301(8) 0.0048(8) 0.0069(8) 0.0123(11)
C6 0.0299(9) 0.0525(16) 0.0279(8) 0.0102(9) 0.0098(8) 0.0134(12)
C7 0.0214(8) 0.0155(11) 0.0211(7) 0.0001(7) 0.0031(7) 0.0008(9)
C8 0.0222(8) 0.0194(11) 0.0172(6) 0.0033(7) 0.0043(7) -0.0044(9)
C9 0.0303(9) 0.0273(12) 0.0164(7) -0.0015(8) 0.0051(7) -0.0033(10)
C10 0.0269(8) 0.0229(11) 0.0215(7) -0.0037(8) 0.0058(7) -0.0032(10)
C11 0.0157(7) 0.0165(10) 0.0185(6) 0.0007(7) 0.0017(7) -0.0003(8)
C12 0.0208(7) 0.0246(11) 0.0157(6) -0.0002(7) 0.0057(6) -0.0016(10)
C13 0.0252(8) 0.0173(10) 0.0220(7) 0.0033(7) 0.0129(7) -0.0043(9)
C14 0.0204(8) 0.0179(11) 0.0247(7) 0.0037(7) 0.0097(7) -0.0028(9)
C15 0.0271(9) 0.0194(11) 0.0348(8) 0.0034(8) 0.0190(8) 0.0001(9)
C16 0.0369(10) 0.0241(12) 0.0305(8) -0.0054(8) 0.0193(9) -0.0075(10)
C17 0.0344(9) 0.0267(12) 0.0210(7) -0.0021(8) 0.0121(7) -0.0039(11)
C18 0.0256(9) 0.0257(11) 0.0224(7) 0.0054(8) 0.0123(7) 0.0017(9)
C19 0.0234(9) 0.0205(11) 0.0188(6) -0.0018(7) 0.0103(7) 0.0030(10)
C20 0.0203(8) 0.0267(12) 0.0358(8) -0.0002(9) 0.0074(8) 0.0023(10)
C21 0.0172(7) 0.0246(12) 0.0260(8) -0.0003(8) 0.0117(7) -0.0010(9)
C22 0.0217(8) 0.0287(12) 0.0287(8) 0.0018(8) 0.0008(8) 0.0017(10)
C23 0.0213(8) 0.0174(11) 0.0195(6) -0.0010(7) 0.0077(7) 0.0016(8)
C24 0.0233(8) 0.0121(10) 0.0239(7) 0.0025(7) 0.0102(8) -0.0024(9)
C25 0.0268(9) 0.0233(13) 0.0322(8) -0.0024(8) 0.0101(8) -0.0009(10)
C26 0.0235(8) 0.0168(10) 0.0253(7) -0.0012(8) 0.0095(7) 0.0004(9)

loop_
_atom_type_symbol
_atom_type_description
_atom_type_scat_dispersion_real
_atom_type_scat_dispersion_imag
_atom_type_scat_source
C C 0.0181 0.0091 'International Tables Vol C Tables 4.2.6.8 and 6.1.1.4'
H H 0.0000 0.0000 'International Tables Vol C Tables 4.2.6.8 and 6.1.1.4'
N N 0.0311 0.0180 'International Tables Vol C Tables 4.2.6.8 and 6.1.1.4'
O O 0.0492 0.0322 'International Tables Vol C Tables 4.2.6.8 and 6.1.1.4'

loop_
_geom_angle_atom_site_label_1
_geom_angle_atom_site_label_2
_geom_angle_atom_site_label_3
_geom_angle
C19 O5 C22 113.50(13)
C25 O7 C24 109.00(14)
O2 N2 O1 123.47(16)
O2 N2 C8 118.32(17)
O1 N2 C8 118.21(15)
C21 N3 C14 110.64(14)
C21 N3 C20 123.48(13)
C14 N3 C20 125.70(17)
C2 C1 C6 119.5(2)
C2 C1 H1 120.2
C6 C1 H1 120.2
C1 C2 C3 120.0(2)
C1 C2 H2 120.0
C3 C2 H2 120.0
C2 C3 C4 120.94(19)
C2 C3 H3 119.5
C4 C3 H3 119.5
C5 C4 C3 118.47(19)
C5 C4 C20 120.79(18)
C3 C4 C20 120.73(17)
C6 C5 C4 120.7(2)
C6 C5 H5 119.7
C4 C5 H5 119.7
C5 C6 C1 120.4(2)
C5 C6 H6 119.8
C1 C6 H6 119.8
C12 C7 C8 118.66(17)
C12 C7 H7 120.7
C8 C7 H7 120.7
C9 C8 C7 121.78(16)
C9 C8 N2 119.58(15)
C7 C8 N2 118.64(16)
C8 C9 C10 119.15(15)
C8 C9 H9 120.4
C10 C9 H9 120.4
C9 C10 C11 120.77(17)
C9 C10 H10 119.6
C11 C10 H10 119.6
C10 C11 C12 118.27(16)
C10 C11 C23 120.71(16)
C12 C11 C23 121.00(14)
C7 C12 C11 121.33(15)
C7 C12 H12 119.3
C11 C12 H12 119.3
C14 C13 C18 119.99(18)
C14 C13 C24 108.55(12)
C18 C13 C24 131.35(17)
C15 C14 C13 122.68(13)
C15 C14 N3 126.96(17)
C13 C14 N3 110.36(16)
C14 C15 C16 116.76(18)
C14 C15 H15 121.6
C16 C15 H15 121.6
C17 C16 C15 121.38(18)
C17 C16 H16 119.3
C15 C16 H16 119.3
C16 C17 C18 120.72(13)
C16 C17 H17 119.6
C18 C17 H17 119.6
C17 C18 C13 118.47(17)
C17 C18 H18 120.8
C13 C18 H18 120.8
O4 C19 O5 124.37(13)
O4 C19 C23 121.72(17)
O5 C19 C23 113.91(15)
N3 C20 C4 112.84(16)
N3 C20 H20A 109.0
C4 C20 H20A 109.0
N3 C20 H20B 109.0
C4 C20 H20B 109.0
H20A C20 H20B 107.8
O3 C21 N3 126.72(15)
O3 C21 C24 125.06(18)
N3 C21 C24 108.19(13)
O5 C22 H22A 109.5
O5 C22 H22B 109.5
H22A C22 H22B 109.5
O5 C22 H22C 109.5
H22A C22 H22C 109.5
H22B C22 H22C 109.5
C11 C23 C26 116.88(13)
C11 C23 C19 113.64(14)
C26 C23 C19 104.62(15)
C11 C23 C24 113.42(15)
C26 C23 C24 99.42(14)
C19 C23 C24 107.47(13)
O7 C24 C13 113.25(14)
O7 C24 C21 106.55(13)
C13 C24 C21 102.03(15)
O7 C24 C23 104.80(15)
C13 C24 C23 118.18(15)
C21 C24 C23 111.65(14)
O6 C25 O7 119.9(2)
O6 C25 C26 129.8(2)
O7 C25 C26 110.27(17)
C25 C26 C23 103.25(15)
C25 C26 H26A 111.1
C23 C26 H26A 111.1
C25 C26 H26B 111.1
C23 C26 H26B 111.1
H26A C26 H26B 109.1

loop_
_geom_bond_atom_site_label_1
_geom_bond_atom_site_label_2
_geom_bond_distance
O1 N2 1.228(2)
O2 N2 1.2240(19)
O3 C21 1.2180(19)
O4 C19 1.201(2)
O5 C19 1.330(2)
O5 C22 1.4573(17)
O6 C25 1.200(2)
O7 C25 1.382(2)
O7 C24 1.444(2)
N2 C8 1.472(2)
N3 C21 1.355(2)
N3 C14 1.4259(18)
N3 C20 1.462(2)
C1 C2 1.376(3)
C1 C6 1.389(3)
C1 H1 0.9300
C2 C3 1.387(3)
C2 H2 0.9300
C3 C4 1.390(3)
C3 H3 0.9300
C4 C5 1.389(3)
C4 C20 1.508(3)
C5 C6 1.379(3)
C5 H5 0.9300
C6 H6 0.9300
C7 C12 1.374(2)
C7 C8 1.386(2)
C7 H7 0.9300
C8 C9 1.373(3)
C9 C10 1.384(3)
C9 H9 0.9300
C10 C11 1.396(2)
C10 H10 0.9300
C11 C12 1.400(2)
C11 C23 1.516(2)
C12 H12 0.9300
C13 C14 1.381(3)
C13 C18 1.388(2)
C13 C24 1.510(3)
C14 C15 1.381(3)
C15 C16 1.397(2)
C15 H15 0.9300
C16 C17 1.384(3)
C16 H16 0.9300
C17 C18 1.388(3)
C17 H17 0.9300
C18 H18 0.9300
C19 C23 1.547(2)
C20 H20A 0.9700
C20 H20B 0.9700
C21 C24 1.557(2)
C22 H22A 0.9600
C22 H22B 0.9600
C22 H22C 0.9600
C23 C26 1.545(2)
C23 C24 1.566(3)
C25 C26 1.496(3)
C26 H26A 0.9700
C26 H26B 0.9700

loop_
_geom_torsion_atom_site_label_1
_geom_torsion_atom_site_label_2
_geom_torsion_atom_site_label_3
_geom_torsion_atom_site_label_4
_geom_torsion
C6 C1 C2 C3 -0.5(2)
C1 C2 C3 C4 0.2(2)
C2 C3 C4 C5 0.4(2)
C2 C3 C4 C20 179.41(13)
C3 C4 C5 C6 -0.7(2)
C20 C4 C5 C6 -179.78(13)
C4 C5 C6 C1 0.5(2)
C2 C1 C6 C5 0.1(2)
C12 C7 C8 C9 -0.2(2)
C12 C7 C8 N2 178.94(14)
O2 N2 C8 C9 4.4(2)
O1 N2 C8 C9 -175.30(16)
O2 N2 C8 C7 -174.75(15)
O1 N2 C8 C7 5.5(2)
C7 C8 C9 C10 -0.7(2)
N2 C8 C9 C10 -179.83(15)
C8 C9 C10 C11 0.0(3)
C9 C10 C11 C12 1.5(2)
C9 C10 C11 C23 -179.95(15)
C8 C7 C12 C11 1.8(2)
C10 C11 C12 C7 -2.5(2)
C23 C11 C12 C7 179.03(15)
C18 C13 C14 C15 0.2(3)
C24 C13 C14 C15 176.87(18)
C18 C13 C14 N3 179.40(18)
C24 C13 C14 N3 -4.0(2)
C21 N3 C14 C15 -179.74(19)
C20 N3 C14 C15 4.9(3)
C21 N3 C14 C13 1.2(2)
C20 N3 C14 C13 -174.17(18)
C13 C14 C15 C16 0.2(3)
N3 C14 C15 C16 -178.77(19)
C14 C15 C16 C17 -0.8(3)
C15 C16 C17 C18 0.8(3)
C16 C17 C18 C13 -0.3(3)
C14 C13 C18 C17 -0.2(3)
C24 C13 C18 C17 -176.0(2)
C22 O5 C19 O4 0.3(3)
C22 O5 C19 C23 -179.42(16)
C21 N3 C20 C4 96.6(2)
C14 N3 C20 C4 -88.6(2)
C5 C4 C20 N3 -58.60(19)
C3 C4 C20 N3 122.38(17)
C14 N3 C21 O3 -176.16(19)
C20 N3 C21 O3 -0.7(3)
C14 N3 C21 C24 2.1(2)
C20 N3 C21 C24 177.54(18)
C10 C11 C23 C26 12.8(2)
C12 C11 C23 C26 -168.71(16)
C10 C11 C23 C19 -109.23(18)
C12 C11 C23 C19 69.2(2)
C10 C11 C23 C24 127.63(17)
C12 C11 C23 C24 -53.91(18)
O4 C19 C23 C11 170.07(17)
O5 C19 C23 C11 -10.1(2)
O4 C19 C23 C26 41.5(2)
O5 C19 C23 C26 -138.77(16)
O4 C19 C23 C24 -63.6(2)
O5 C19 C23 C24 116.20(17)
C25 O7 C24 C13 155.32(14)
C25 O7 C24 C21 -93.32(16)
C25 O7 C24 C23 25.14(13)
C14 C13 C24 O7 118.96(16)
C18 C13 C24 O7 -64.9(3)
C14 C13 C24 C21 4.8(2)
C18 C13 C24 C21 -179.0(2)
C14 C13 C24 C23 -117.97(17)
C18 C13 C24 C23 58.1(3)
O3 C21 C24 O7 55.1(2)
N3 C21 C24 O7 -123.16(16)
O3 C21 C24 C13 174.10(18)
N3 C21 C24 C13 -4.2(2)
O3 C21 C24 C23 -58.7(2)
N3 C21 C24 C23 122.97(17)
C11 C23 C24 O7 -160.06(10)
C26 C23 C24 O7 -35.22(13)
C19 C23 C24 O7 73.47(15)
C11 C23 C24 C13 72.73(17)
C26 C23 C24 C13 -162.43(14)
C19 C23 C24 C13 -53.7(2)
C11 C23 C24 C21 -45.11(17)
C26 C23 C24 C21 79.73(16)
C19 C23 C24 C21 -171.58(15)
C24 O7 C25 O6 175.64(14)
C24 O7 C25 C26 -3.54(14)
O6 C25 C26 C23 161.23(17)
O7 C25 C26 C23 -19.69(15)
C11 C23 C26 C25 154.65(14)
C19 C23 C26 C25 -78.71(17)
C24 C23 C26 C25 32.25(14)
